data_1572922
loop_
_publ_author_name
'Yamada, Kohei'
'Adachi, Yohei'
'Ohshita, Joji'

_publ_section_title
;
 Controlling the thermodynamic stability of conformational isomers of
 bistricyclic aromatic enes by introducing boron and silicon atoms.
;
_journal_issue 45
_journal_name_full 'Chemical science'
_journal_page_first 18985
_journal_page_last 18991
_journal_paper_doi 10.1039/d4sc06150k
_journal_volume 15
_journal_year 2024
_chemical_formula_moiety 'C35 H37 B S4 Si'
_chemical_formula_sum 'C35 H37 B S4 Si'
_chemical_formula_weight 624.78
_space_group_crystal_system monoclinic
_space_group_IT_number 14
_space_group_name_Hall '-P 2ybc'
_space_group_name_H-M_alt 'P 1 21/c 1'
_atom_sites_solution_hydrogens geom
_atom_sites_solution_primary dual
_audit_creation_date 2023-01-19
_audit_creation_method
;
Olex2 1.3-ac4
(compiled 2020.11.27 svn.r5f609507 for Rigaku Oxford Diffraction, GUI svn.r6214)
;
_audit_update_record
;
2024-09-03 deposited with the CCDC.	2024-10-21 downloaded from the CCDC.
;
_cell_angle_alpha 90
_cell_angle_beta 96.056(2)
_cell_angle_gamma 90
_cell_formula_units_Z 4
_cell_length_a 13.8040(2)
_cell_length_b 21.4141(4)
_cell_length_c 11.1906(2)
_cell_measurement_reflns_used 26551
_cell_measurement_temperature 100.00(10)
_cell_measurement_theta_max 29.8400
_cell_measurement_theta_min 2.4000
_cell_volume 3289.48(10)
_computing_cell_refinement 'CrysAlisPro 1.171.42.27a (Rigaku OD, 2021)'
_computing_data_collection 'CrysAlisPro 1.171.42.27a (Rigaku OD, 2021)'
_computing_data_reduction 'CrysAlisPro 1.171.42.27a (Rigaku OD, 2021)'
_computing_molecular_graphics 'Olex2 1.3-ac4 (Dolomanov et al., 2009)'
_computing_publication_material 'Olex2 1.3-ac4 (Dolomanov et al., 2009)'
_computing_structure_refinement 'SHELXL 2018/3 (Sheldrick, 2015)'
_computing_structure_solution 'SHELXT 2018/2 (Sheldrick, 2018)'
_diffrn_ambient_environment N~2~
_diffrn_ambient_temperature 100.00(10)
_diffrn_detector 'Hybrid Pixel Array Detector'
_diffrn_detector_area_resol_mean 10.0000
_diffrn_detector_type HyPix
_diffrn_measured_fraction_theta_full 0.999
_diffrn_measured_fraction_theta_max 0.845
_diffrn_measurement_details
;
List of Runs (angles in degrees, time in seconds):

  # Type    Start    End  Width  t~exp~   \w     \q     \k     \f   Frames
#--------------------------------------------------------------------------
  1  \w    -11.00  30.00   0.50    1.00    --   -7.02 -99.00  30.00   82
  2  \w    -26.00  64.00   0.50    1.00    --   -7.02  38.00   0.00  180
  3  \w    -75.00 -49.00   0.50    1.00    --   -7.02 -57.00-150.00   52
  4  \w    -42.00  12.00   0.50    1.00    --   -7.02 -57.00-150.00  108
  5  \w     -6.00  21.00   0.50    1.00    --   -7.02 -99.00-180.00   54
  6  \w    -66.00  31.00   0.50    1.00    --    8.27 -57.00-180.00  194
  7  \w     -3.00  24.00   0.50    1.00    --    8.27 -99.00 -30.00   54
  8  \w     -5.00  58.00   0.50    1.00    --    8.27  57.00 120.00  126
;
_diffrn_measurement_device 'four-circle diffractometer'
_diffrn_measurement_device_type 'XtaLAB Synergy R, DW system, HyPix'
_diffrn_measurement_method '\w scans'
_diffrn_orient_matrix_type 'CrysAlisPro convention (1999,Acta A55,543-557)'
_diffrn_orient_matrix_UB_11 0.0021421000
_diffrn_orient_matrix_UB_12 -0.0147873000
_diffrn_orient_matrix_UB_13 0.0569413000
_diffrn_orient_matrix_UB_21 0.0334864000
_diffrn_orient_matrix_UB_22 -0.0221469000
_diffrn_orient_matrix_UB_23 -0.0187208000
_diffrn_orient_matrix_UB_31 0.0393097000
_diffrn_orient_matrix_UB_32 0.0196826000
_diffrn_orient_matrix_UB_33 0.0216866000
_diffrn_radiation_monochromator mirror
_diffrn_radiation_probe x-ray
_diffrn_radiation_type 'Mo K\a'
_diffrn_radiation_wavelength 0.71073
_diffrn_reflns_av_R_equivalents 0.0309
_diffrn_reflns_av_unetI/netI 0.0269
_diffrn_reflns_Laue_measured_fraction_full 0.999
_diffrn_reflns_Laue_measured_fraction_max 0.845
_diffrn_reflns_limit_h_max 15
_diffrn_reflns_limit_h_min -18
_diffrn_reflns_limit_k_max 28
_diffrn_reflns_limit_k_min -29
_diffrn_reflns_limit_l_max 15
_diffrn_reflns_limit_l_min -13
_diffrn_reflns_number 39668
_diffrn_reflns_point_group_measured_fraction_full 0.999
_diffrn_reflns_point_group_measured_fraction_max 0.845
_diffrn_reflns_theta_full 25.242
_diffrn_reflns_theta_max 29.656
_diffrn_reflns_theta_min 2.412
_diffrn_source 'Rotating-anode X-ray tube'
_diffrn_source_type 'Rigaku (Mo) X-ray Source'
_exptl_absorpt_coefficient_mu 0.349
_exptl_absorpt_correction_T_max 1.00000
_exptl_absorpt_correction_T_min 0.99142
_exptl_absorpt_correction_type multi-scan
_exptl_absorpt_process_details
;
CrysAlisPro 1.171.42.27a (Rigaku Oxford Diffraction, 2021)
Empirical absorption correction using spherical harmonics,
implemented in SCALE3 ABSPACK scaling algorithm.
;
_exptl_crystal_colour 'clear yellow'
_exptl_crystal_colour_lustre clear
_exptl_crystal_colour_primary yellow
_exptl_crystal_density_diffrn 1.262
_exptl_crystal_description block
_exptl_crystal_F_000 1320
_exptl_crystal_size_max 0.172
_exptl_crystal_size_mid 0.127
_exptl_crystal_size_min 0.07
_refine_diff_density_max 0.363
_refine_diff_density_min -0.223
_refine_diff_density_rms 0.050
_refine_ls_extinction_method none
_refine_ls_goodness_of_fit_ref 1.046
_refine_ls_hydrogen_treatment constr
_refine_ls_matrix_type full
_refine_ls_number_parameters 378
_refine_ls_number_reflns 7853
_refine_ls_number_restraints 0
_refine_ls_restrained_S_all 1.046
_refine_ls_R_factor_all 0.0386
_refine_ls_R_factor_gt 0.0311
_refine_ls_shift/su_max 0.002
_refine_ls_shift/su_mean 0.000
_refine_ls_structure_factor_coef Fsqd
_refine_ls_weighting_details 'w=1/[\s^2^(Fo^2^)+(0.0348P)^2^+1.3859P] where P=(Fo^2^+2Fc^2^)/3'
_refine_ls_weighting_scheme calc
_refine_ls_wR_factor_gt 0.0750
_refine_ls_wR_factor_ref 0.0778
_reflns_Friedel_coverage 0.000
_reflns_number_gt 6733
_reflns_number_total 7853
_reflns_threshold_expression 'I > 2\s(I)'
_cod_data_source_file d4sc06150k2.cif
_cod_data_source_block exp_1905
_cod_depositor_comments 'Adding full bibliography for 1572922--1572924.cif.'
_cod_database_code 1572922
_shelx_shelxl_version_number 2018/3
_chemical_oxdiff_formula C35H37B1S4Si1
_shelx_space_group_comment
;
The symmetry employed for this shelxl refinement is uniquely defined
by the following loop, which should always be used as a source of
symmetry information in preference to the above space-group names.
They are only intended as comments.
;
_shelx_estimated_absorpt_t_max 0.976
_shelx_estimated_absorpt_t_min 0.943
_reflns_odcompleteness_completeness 99.90
_reflns_odcompleteness_iscentric 1
_reflns_odcompleteness_theta 25.30
_olex2_refinement_description
;
1. Fixed Uiso
 At 1.2 times of:
  All C(H) groups
 At 1.5 times of:
  All C(H,H,H) groups
2.a Ternary CH refined with riding coordinates:
 C2(H2), C10(H10), C13(H13)
2.b Aromatic/amide H refined with riding coordinates:
 C5(H5), C9(H9), C21(H21), C22(H22), C23(H23), C24(H24), C30(H30), C31(H31),
 C32(H32), C33(H33)
2.c Idealised Me refined as rotating group:
 C1(H1A,H1B,H1C), C3(H3A,H3B,H3C), C11(H11A,H11B,H11C), C12(H12A,H12B,H12C),
 C14(H14A,H14B,H14C), C15(H15A,H15B,H15C), C34(H34A,H34B,H34C), C35(H35A,H35B,
 H35C)
;
_olex2_submission_special_instructions 'No special instructions were received'
_oxdiff_exptl_absorpt_empirical_details
;
Empirical correction (ABSPACK) includes:
- Absorption correction using spherical harmonics
- Frame scaling
;
_oxdiff_exptl_absorpt_empirical_full_max 1.107
_oxdiff_exptl_absorpt_empirical_full_min 0.939

loop_
_space_group_symop_operation_xyz
'x, y, z'
'-x, y+1/2, -z+1/2'
'-x, -y, -z'
'x, -y-1/2, z-1/2'

loop_
_atom_site_label
_atom_site_type_symbol
_atom_site_fract_x
_atom_site_fract_y
_atom_site_fract_z
_atom_site_U_iso_or_equiv
_atom_site_adp_type
_atom_site_occupancy
_atom_site_site_symmetry_order
_atom_site_calc_flag
_atom_site_refinement_flags_posn
_atom_site_refinement_flags_adp
_atom_site_refinement_flags_occupancy
_atom_site_disorder_assembly
_atom_site_disorder_group
S1 S 0.34555(2) 0.76252(2) 0.81943(3) 0.01494(8) Uani 1 1 d . . . . .
S2 S 0.43807(2) 0.51667(2) 0.70208(3) 0.01938(8) Uani 1 1 d . . . . .
S3 S 0.74265(2) 0.87387(2) 0.56795(3) 0.01975(8) Uani 1 1 d . . . . .
S4 S 0.86297(2) 0.61986(2) 0.48622(3) 0.01535(8) Uani 1 1 d . . . . .
Si1 Si 0.84372(3) 0.74164(2) 0.65678(3) 0.01540(9) Uani 1 1 d . . . . .
C1 C -0.08735(10) 0.54429(7) 0.81077(14) 0.0242(3) Uani 1 1 d . . . . .
H1A H -0.146015 0.518540 0.811099 0.036 Uiso 1 1 calc R U . . .
H1B H -0.104336 0.584108 0.770759 0.036 Uiso 1 1 calc R U . . .
H1C H -0.059648 0.552165 0.893663 0.036 Uiso 1 1 calc R U . . .
C2 C -0.01259(9) 0.51006(6) 0.74337(12) 0.0159(3) Uani 1 1 d . . . . .
H2 H -0.042183 0.504063 0.658673 0.019 Uiso 1 1 calc R U . . .
C3 C 0.00864(10) 0.44519(7) 0.79738(14) 0.0219(3) Uani 1 1 d . . . . .
H3A H 0.036518 0.449434 0.881218 0.033 Uiso 1 1 calc R U . . .
H3B H 0.055031 0.423419 0.751503 0.033 Uiso 1 1 calc R U . . .
H3C H -0.052038 0.421193 0.793993 0.033 Uiso 1 1 calc R U . . .
C4 C 0.08032(9) 0.54770(6) 0.73907(12) 0.0140(3) Uani 1 1 d . . . . .
C5 C 0.14251(9) 0.56030(6) 0.84240(12) 0.0169(3) Uani 1 1 d . . . . .
H5 H 0.125003 0.546538 0.917922 0.020 Uiso 1 1 calc R U . . .
C6 C 0.22982(9) 0.59258(6) 0.83807(12) 0.0156(3) Uani 1 1 d . . . . .
C7 C 0.25616(9) 0.61384(6) 0.72675(12) 0.0126(2) Uani 1 1 d . . . . .
C8 C 0.19210(9) 0.60362(6) 0.62246(12) 0.0131(2) Uani 1 1 d . . . . .
C9 C 0.10593(9) 0.57037(6) 0.63017(12) 0.0142(3) Uani 1 1 d . . . . .
H9 H 0.063573 0.563022 0.559006 0.017 Uiso 1 1 calc R U . . .
C10 C 0.29658(10) 0.60395(7) 0.95288(13) 0.0221(3) Uani 1 1 d . . . . .
H10 H 0.353661 0.628406 0.930435 0.026 Uiso 1 1 calc R U . . .
C11 C 0.33618(12) 0.54286(8) 1.00935(15) 0.0324(4) Uani 1 1 d . . . . .
H11A H 0.282500 0.518630 1.036772 0.049 Uiso 1 1 calc R U . . .
H11B H 0.384207 0.552121 1.077917 0.049 Uiso 1 1 calc R U . . .
H11C H 0.367214 0.518656 0.949548 0.049 Uiso 1 1 calc R U . . .
C12 C 0.24733(14) 0.64317(9) 1.04271(15) 0.0367(4) Uani 1 1 d . . . . .
H12A H 0.223932 0.682314 1.004537 0.055 Uiso 1 1 calc R U . . .
H12B H 0.294242 0.652440 1.112402 0.055 Uiso 1 1 calc R U . . .
H12C H 0.192153 0.619973 1.068961 0.055 Uiso 1 1 calc R U . . .
C13 C 0.21699(9) 0.62750(6) 0.50119(12) 0.0150(3) Uani 1 1 d . . . . .
H13 H 0.276057 0.654552 0.516418 0.018 Uiso 1 1 calc R U . . .
C14 C 0.13531(10) 0.66784(7) 0.43841(13) 0.0225(3) Uani 1 1 d . . . . .
H14A H 0.075555 0.642996 0.424535 0.034 Uiso 1 1 calc R U . . .
H14B H 0.154263 0.682545 0.361280 0.034 Uiso 1 1 calc R U . . .
H14C H 0.123818 0.703788 0.489242 0.034 Uiso 1 1 calc R U . . .
C15 C 0.24283(10) 0.57393(7) 0.42041(13) 0.0219(3) Uani 1 1 d . . . . .
H15A H 0.299373 0.551344 0.459243 0.033 Uiso 1 1 calc R U . . .
H15B H 0.258378 0.590694 0.343219 0.033 Uiso 1 1 calc R U . . .
H15C H 0.187318 0.545335 0.406904 0.033 Uiso 1 1 calc R U . . .
C16 C 0.40088(9) 0.70664(6) 0.73933(11) 0.0121(2) Uani 1 1 d . . . . .
C17 C 0.49437(9) 0.72546(6) 0.71896(11) 0.0120(2) Uani 1 1 d . . . . .
C18 C 0.55957(8) 0.68285(6) 0.65926(11) 0.0116(2) Uani 1 1 d . . . . .
C19 C 0.53843(9) 0.61561(6) 0.67327(12) 0.0129(2) Uani 1 1 d . . . . .
C20 C 0.44419(9) 0.59676(6) 0.68884(12) 0.0143(3) Uani 1 1 d . . . . .
C21 C 0.44600(9) 0.80969(6) 0.82856(12) 0.0160(3) Uani 1 1 d . . . . .
H21 H 0.450247 0.848694 0.869221 0.019 Uiso 1 1 calc R U . . .
C22 C 0.51936(9) 0.78496(6) 0.77081(12) 0.0144(3) Uani 1 1 d . . . . .
H22 H 0.580141 0.805062 0.765697 0.017 Uiso 1 1 calc R U . . .
C23 C 0.56004(10) 0.50853(6) 0.69175(13) 0.0195(3) Uani 1 1 d . . . . .
H23 H 0.592982 0.469514 0.695819 0.023 Uiso 1 1 calc R U . . .
C24 C 0.60470(9) 0.56430(6) 0.67703(12) 0.0161(3) Uani 1 1 d . . . . .
H24 H 0.672374 0.568571 0.670048 0.019 Uiso 1 1 calc R U . . .
C25 C 0.63056(9) 0.70402(6) 0.59386(12) 0.0127(2) Uani 1 1 d . . . . .
C26 C 0.64977(9) 0.77146(6) 0.57466(12) 0.0141(3) Uani 1 1 d . . . . .
C27 C 0.74213(9) 0.79569(6) 0.60279(12) 0.0152(3) Uani 1 1 d . . . . .
C28 C 0.70079(9) 0.66272(6) 0.53858(11) 0.0125(2) Uani 1 1 d . . . . .
C29 C 0.79965(9) 0.67285(6) 0.56337(12) 0.0136(2) Uani 1 1 d . . . . .
C30 C 0.58106(10) 0.81598(6) 0.52265(13) 0.0175(3) Uani 1 1 d . . . . .
H30 H 0.514704 0.806654 0.497794 0.021 Uiso 1 1 calc R U . . .
C31 C 0.62166(10) 0.87341(6) 0.51275(14) 0.0214(3) Uani 1 1 d . . . . .
H31 H 0.587355 0.908869 0.479445 0.026 Uiso 1 1 calc R U . . .
C32 C 0.67781(9) 0.61335(6) 0.45486(12) 0.0142(3) Uani 1 1 d . . . . .
H32 H 0.613185 0.600928 0.427528 0.017 Uiso 1 1 calc R U . . .
C33 C 0.75869(9) 0.58599(6) 0.41845(12) 0.0154(3) Uani 1 1 d . . . . .
H33 H 0.757549 0.552465 0.362710 0.019 Uiso 1 1 calc R U . . .
C34 C 0.96728(10) 0.76898(7) 0.63083(16) 0.0264(3) Uani 1 1 d . . . . .
H34A H 0.968354 0.779546 0.545777 0.040 Uiso 1 1 calc R U . . .
H34B H 1.014742 0.735808 0.652849 0.040 Uiso 1 1 calc R U . . .
H34C H 0.984022 0.806018 0.680163 0.040 Uiso 1 1 calc R U . . .
C35 C 0.83707(14) 0.72293(8) 0.81741(14) 0.0320(4) Uani 1 1 d . . . . .
H35A H 0.846656 0.761138 0.865406 0.048 Uiso 1 1 calc R U . . .
H35B H 0.887981 0.692644 0.844283 0.048 Uiso 1 1 calc R U . . .
H35C H 0.773042 0.705111 0.827490 0.048 Uiso 1 1 calc R U . . .
B1 B 0.36131(10) 0.64051(7) 0.71502(13) 0.0130(3) Uani 1 1 d . . . . .

loop_
_atom_site_aniso_label
_atom_site_aniso_U_11
_atom_site_aniso_U_22
_atom_site_aniso_U_33
_atom_site_aniso_U_23
_atom_site_aniso_U_13
_atom_site_aniso_U_12
S1 0.01310(15) 0.01316(15) 0.01922(18) -0.00181(12) 0.00484(12) 0.00162(11)
S2 0.02027(17) 0.01019(15) 0.0284(2) -0.00190(13) 0.00601(14) -0.00281(12)
S3 0.02226(17) 0.01207(16) 0.02521(19) 0.00056(13) 0.00386(13) -0.00390(12)
S4 0.01276(15) 0.01614(16) 0.01740(17) -0.00219(13) 0.00272(12) 0.00237(11)
Si1 0.01667(18) 0.01477(18) 0.01437(19) -0.00258(14) -0.00019(14) -0.00085(13)
C1 0.0178(7) 0.0274(8) 0.0286(8) 0.0004(6) 0.0079(6) -0.0019(5)
C2 0.0137(6) 0.0200(7) 0.0141(7) 0.0017(5) 0.0019(5) -0.0046(5)
C3 0.0195(7) 0.0200(7) 0.0260(8) 0.0030(6) 0.0025(6) -0.0053(5)
C4 0.0129(6) 0.0143(6) 0.0151(7) -0.0001(5) 0.0028(5) -0.0016(5)
C5 0.0193(6) 0.0186(7) 0.0129(7) 0.0012(5) 0.0033(5) -0.0036(5)
C6 0.0165(6) 0.0149(6) 0.0151(7) -0.0006(5) 0.0000(5) -0.0023(5)
C7 0.0120(6) 0.0113(6) 0.0144(6) -0.0013(5) 0.0013(5) -0.0004(4)
C8 0.0115(6) 0.0135(6) 0.0145(6) 0.0004(5) 0.0022(5) 0.0004(4)
C9 0.0112(6) 0.0171(6) 0.0141(6) -0.0003(5) 0.0002(5) -0.0012(5)
C10 0.0248(7) 0.0253(7) 0.0151(7) 0.0029(6) -0.0027(5) -0.0113(6)
C11 0.0340(9) 0.0355(9) 0.0250(9) 0.0110(7) -0.0099(7) -0.0070(7)
C12 0.0508(11) 0.0395(10) 0.0194(8) -0.0095(7) 0.0015(7) -0.0125(8)
C13 0.0104(6) 0.0206(7) 0.0142(7) 0.0019(5) 0.0018(5) -0.0036(5)
C14 0.0175(7) 0.0292(8) 0.0210(8) 0.0100(6) 0.0035(5) 0.0007(5)
C15 0.0212(7) 0.0287(8) 0.0167(7) -0.0005(6) 0.0066(5) -0.0004(6)
C16 0.0119(6) 0.0123(6) 0.0120(6) -0.0002(5) 0.0010(4) 0.0024(4)
C17 0.0115(6) 0.0119(6) 0.0123(6) 0.0000(5) 0.0003(4) 0.0003(4)
C18 0.0108(6) 0.0106(6) 0.0132(6) -0.0016(5) -0.0004(4) 0.0000(4)
C19 0.0140(6) 0.0125(6) 0.0121(6) -0.0012(5) 0.0013(5) -0.0003(4)
C20 0.0155(6) 0.0109(6) 0.0163(7) -0.0013(5) 0.0005(5) -0.0025(5)
C21 0.0188(6) 0.0117(6) 0.0178(7) -0.0025(5) 0.0030(5) -0.0013(5)
C22 0.0154(6) 0.0122(6) 0.0157(7) -0.0009(5) 0.0024(5) -0.0020(5)
C23 0.0226(7) 0.0140(6) 0.0230(8) 0.0005(6) 0.0075(6) 0.0045(5)
C24 0.0169(6) 0.0149(6) 0.0169(7) 0.0010(5) 0.0044(5) 0.0026(5)
C25 0.0124(6) 0.0117(6) 0.0137(6) -0.0023(5) -0.0001(5) 0.0003(4)
C26 0.0169(6) 0.0129(6) 0.0135(6) -0.0012(5) 0.0058(5) -0.0003(5)
C27 0.0179(6) 0.0121(6) 0.0165(7) -0.0009(5) 0.0057(5) -0.0019(5)
C28 0.0143(6) 0.0112(6) 0.0123(6) 0.0013(5) 0.0031(5) 0.0001(4)
C29 0.0147(6) 0.0136(6) 0.0129(6) -0.0006(5) 0.0031(5) 0.0009(5)
C30 0.0178(6) 0.0162(6) 0.0186(7) -0.0009(5) 0.0025(5) 0.0008(5)
C31 0.0248(7) 0.0144(7) 0.0246(8) 0.0025(6) 0.0019(6) 0.0030(5)
C32 0.0134(6) 0.0131(6) 0.0159(7) -0.0009(5) 0.0007(5) -0.0007(4)
C33 0.0183(6) 0.0132(6) 0.0148(7) -0.0016(5) 0.0020(5) 0.0004(5)
C34 0.0167(7) 0.0255(8) 0.0359(9) -0.0077(7) -0.0025(6) -0.0027(6)
C35 0.0559(11) 0.0240(8) 0.0154(8) -0.0027(6) 0.0004(7) 0.0046(7)
B1 0.0127(6) 0.0155(7) 0.0105(7) -0.0001(5) -0.0001(5) -0.0009(5)

loop_
_atom_type_symbol
_atom_type_description
_atom_type_scat_dispersion_real
_atom_type_scat_dispersion_imag
_atom_type_scat_source
C C 0.0033 0.0016 'International Tables Vol C Tables 4.2.6.8 and 6.1.1.4'
H H 0.0000 0.0000 'International Tables Vol C Tables 4.2.6.8 and 6.1.1.4'
B B 0.0013 0.0007 'International Tables Vol C Tables 4.2.6.8 and 6.1.1.4'
S S 0.1246 0.1234 'International Tables Vol C Tables 4.2.6.8 and 6.1.1.4'
Si Si 0.0817 0.0704 'International Tables Vol C Tables 4.2.6.8 and 6.1.1.4'

loop_
_exptl_crystal_face_index_h
_exptl_crystal_face_index_k
_exptl_crystal_face_index_l
_exptl_crystal_face_perp_dist
0 -2 1 0.0432
0 2 -1 0.0265
2 -1 1 0.0819
-2 1 -1 0.0752
0 -1 0 0.0596
0 1 0 0.0411
1 0 0 0.0828
-1 0 0 0.0697
1 -2 -2 0.0404
-1 2 2 0.0797
11 19 7 0.0800
-13 -13 10 0.0586
12 11 -12 0.0621
2 3 15 0.0704
-14 9 11 0.0726
0 1 16 0.0574
11 1 12 0.0799
12 24 -2 0.0696

loop_
_geom_angle_atom_site_label_1
_geom_angle_atom_site_label_2
_geom_angle_atom_site_label_3
_geom_angle
_geom_angle_site_symmetry_1
_geom_angle_site_symmetry_3
_geom_angle_publ_flag
C21 S1 C16 92.31(6) . . ?
C23 S2 C20 92.18(6) . . ?
C31 S3 C27 92.80(7) . . ?
C33 S4 C29 93.08(6) . . ?
C27 Si1 C29 96.80(6) . . ?
C34 Si1 C27 115.15(7) . . ?
C34 Si1 C29 114.28(6) . . ?
C35 Si1 C27 109.59(7) . . ?
C35 Si1 C29 108.98(7) . . ?
C35 Si1 C34 111.13(8) . . ?
C1 C2 C3 110.58(11) . . ?
C4 C2 C1 112.17(11) . . ?
C4 C2 C3 111.51(11) . . ?
C5 C4 C2 121.67(12) . . ?
C9 C4 C2 120.39(12) . . ?
C9 C4 C5 117.94(12) . . ?
C4 C5 C6 121.78(12) . . ?
C5 C6 C7 119.69(12) . . ?
C5 C6 C10 119.95(12) . . ?
C7 C6 C10 120.36(11) . . ?
C6 C7 B1 121.05(11) . . ?
C8 C7 C6 119.04(11) . . ?
C8 C7 B1 119.41(11) . . ?
C7 C8 C13 120.43(11) . . ?
C9 C8 C7 119.57(12) . . ?
C9 C8 C13 119.99(11) . . ?
C4 C9 C8 121.91(12) . . ?
C6 C10 C11 111.77(12) . . ?
C6 C10 C12 111.90(13) . . ?
C12 C10 C11 111.34(13) . . ?
C8 C13 C14 111.95(10) . . ?
C8 C13 C15 111.36(11) . . ?
C15 C13 C14 111.05(12) . . ?
C17 C16 S1 110.70(9) . . ?
C17 C16 B1 123.87(11) . . ?
B1 C16 S1 124.45(9) . . ?
C16 C17 C18 120.69(11) . . ?
C16 C17 C22 112.33(11) . . ?
C22 C17 C18 126.73(11) . . ?
C19 C18 C17 114.41(11) . . ?
C25 C18 C17 122.74(11) . . ?
C25 C18 C19 122.81(11) . . ?
C20 C19 C18 119.54(11) . . ?
C20 C19 C24 112.20(11) . . ?
C24 C19 C18 128.23(11) . . ?
C19 C20 S2 110.77(9) . . ?
C19 C20 B1 125.04(11) . . ?
B1 C20 S2 123.23(10) . . ?
C22 C21 S1 112.35(10) . . ?
C21 C22 C17 112.29(11) . . ?
C24 C23 S2 112.37(10) . . ?
C23 C24 C19 112.44(12) . . ?
C18 C25 C26 123.38(11) . . ?
C18 C25 C28 124.13(11) . . ?
C26 C25 C28 112.43(10) . . ?
C27 C26 C25 120.38(11) . . ?
C27 C26 C30 113.59(12) . . ?
C30 C26 C25 125.95(12) . . ?
S3 C27 Si1 130.96(8) . . ?
C26 C27 S3 109.86(10) . . ?
C26 C27 Si1 118.94(10) . . ?
C29 C28 C25 119.65(11) . . ?
C29 C28 C32 113.27(11) . . ?
C32 C28 C25 127.01(11) . . ?
S4 C29 Si1 130.38(7) . . ?
C28 C29 S4 109.85(10) . . ?
C28 C29 Si1 119.49(9) . . ?
C31 C30 C26 112.07(12) . . ?
C30 C31 S3 111.64(11) . . ?
C33 C32 C28 112.54(11) . . ?
C32 C33 S4 111.24(10) . . ?
C16 B1 C7 129.32(12) . . ?
C20 B1 C7 120.45(11) . . ?
C20 B1 C16 109.89(11) . . ?

loop_
_geom_bond_atom_site_label_1
_geom_bond_atom_site_label_2
_geom_bond_distance
_geom_bond_site_symmetry_2
_geom_bond_publ_flag
S1 C16 1.7213(13) . ?
S1 C21 1.7098(13) . ?
S2 C20 1.7241(13) . ?
S2 C23 1.7087(14) . ?
S3 C27 1.7190(13) . ?
S3 C31 1.7185(15) . ?
S4 C29 1.7193(13) . ?
S4 C33 1.7156(13) . ?
Si1 C27 1.8688(14) . ?
Si1 C29 1.8705(13) . ?
Si1 C34 1.8549(15) . ?
Si1 C35 1.8534(16) . ?
C1 C2 1.5282(19) . ?
C2 C3 1.5308(19) . ?
C2 C4 1.5198(17) . ?
C4 C5 1.3920(18) . ?
C4 C9 1.3917(18) . ?
C5 C6 1.3947(18) . ?
C6 C7 1.4096(18) . ?
C6 C10 1.5197(19) . ?
C7 C8 1.4050(18) . ?
C7 B1 1.5781(18) . ?
C8 C9 1.3969(17) . ?
C8 C13 1.5230(18) . ?
C10 C11 1.529(2) . ?
C10 C12 1.524(2) . ?
C13 C14 1.5310(18) . ?
C13 C15 1.5259(19) . ?
C16 C17 1.3936(17) . ?
C16 B1 1.5317(19) . ?
C17 C18 1.4886(17) . ?
C17 C22 1.4273(17) . ?
C18 C19 1.4807(17) . ?
C18 C25 1.3611(18) . ?
C19 C20 1.3905(17) . ?
C19 C24 1.4276(17) . ?
C20 B1 1.5309(19) . ?
C21 C22 1.3644(18) . ?
C23 C24 1.3619(19) . ?
C25 C26 1.4881(17) . ?
C25 C28 1.4937(17) . ?
C26 C27 1.3818(18) . ?
C26 C30 1.4250(18) . ?
C28 C29 1.3808(17) . ?
C28 C32 1.4260(18) . ?
C30 C31 1.3609(19) . ?
C32 C33 1.3608(18) . ?

loop_
_exptl_oxdiff_crystal_face_indexfrac_h
_exptl_oxdiff_crystal_face_indexfrac_k
_exptl_oxdiff_crystal_face_indexfrac_l
_exptl_oxdiff_crystal_face_x
_exptl_oxdiff_crystal_face_y
_exptl_oxdiff_crystal_face_z
-0.0001 -1.9986 0.9995 0.0865 0.0255 -0.0177
0.0001 1.9986 -0.9995 -0.0865 -0.0255 0.0177
1.9989 -1.0001 0.9996 0.0760 0.0704 0.0806
-1.9989 1.0001 -0.9996 -0.0760 -0.0704 -0.0806
0.0000 -0.9994 -0.0000 0.0148 0.0221 -0.0197
-0.0000 0.9994 0.0000 -0.0148 -0.0221 0.0197
0.9995 -0.0004 0.0000 0.0021 0.0335 0.0393
-0.9995 0.0004 -0.0000 -0.0021 -0.0335 -0.0393
1.0001 -1.9995 -1.9991 -0.0821 0.1152 -0.0434
-1.0001 1.9995 1.9991 0.0821 -0.1152 0.0434
11.4029 19.0185 7.0221 0.1430 -0.1708 0.9749
-13.4394 -13.0033 10.2596 0.7477 -0.3541 -0.5617
12.1764 11.0434 -11.8468 -0.8118 0.3850 0.4391
1.6379 2.8688 15.4215 0.8392 -0.2974 0.4553
-13.6647 9.2446 11.2544 0.4749 -0.8730 -0.1111
-0.1444 0.5746 15.6973 0.8850 -0.3114 0.3461
11.1179 0.8495 11.9162 0.6898 0.1304 0.7122
12.1247 23.5645 -1.8214 -0.4262 -0.0818 0.9009
